data_7246409
loop_
_publ_author_name
'Xie, Yangbin'
'Dai, Songshan'
'Wang, Yue'
'Wang, Xi'
'Sun, Ying'
'Ju, Zhenghua'
'Fang, Ran'
'Zhang, Baoxin'
'Wu, Jincai'
'Zhang, Xiaoxiang'
'Pan, Xiaobo'

_publ_section_title
;
 Structural and mechanistic studies of excitation- and temperature-tunable
 multicolor luminescence of triarylborane
;
_journal_issue 15
_journal_name_full CrystEngComm
_journal_page_first 2204
_journal_page_last 2212
_journal_paper_doi 10.1039/D2CE01590K
_journal_volume 25
_journal_year 2023
_chemical_formula_moiety 'C32 H30 B Br'
_chemical_formula_sum 'C32 H30 B Br'
_chemical_formula_weight 505.28
_space_group_crystal_system orthorhombic
_space_group_IT_number 19
_space_group_name_Hall 'P 2ac 2ab'
_space_group_name_H-M_alt 'P 21 21 21'
_atom_sites_solution_hydrogens geom
_atom_sites_solution_primary dual
_audit_creation_date 2023-02-27
_audit_creation_method
;
Olex2 1.5
(compiled 2021.12.09 svn.r5202d8cf for OlexSys, GUI svn.r6439)
;
_audit_update_record
;
2023-03-01 deposited with the CCDC.	2023-03-06 downloaded from the CCDC.
;
_cell_angle_alpha 90
_cell_angle_beta 90
_cell_angle_gamma 90
_cell_formula_units_Z 4
_cell_length_a 12.18719(19)
_cell_length_b 14.6021(2)
_cell_length_c 15.1221(2)
_cell_measurement_reflns_used 7952
_cell_measurement_temperature 299.50(18)
_cell_measurement_theta_max 76.1200
_cell_measurement_theta_min 4.1840
_cell_volume 2691.11(7)
_computing_cell_refinement 'CrysAlisPro 1.171.41.113a (Rigaku OD, 2021)'
_computing_data_collection 'CrysAlisPro 1.171.41.113a (Rigaku OD, 2021)'
_computing_data_reduction 'CrysAlisPro 1.171.41.113a (Rigaku OD, 2021)'
_computing_molecular_graphics 'Olex2 1.5 (Dolomanov et al., 2009)'
_computing_publication_material 'Olex2 1.5 (Dolomanov et al., 2009)'
_computing_structure_refinement 'SHELXL 2013/2 (Sheldrick, 2015)'
_computing_structure_solution 'SHELXT  (Sheldrick, 2015)'
_diffrn_ambient_environment air
_diffrn_ambient_temperature 299.50(18)
_diffrn_detector 'Hybrid Pixel Array Detector'
_diffrn_detector_area_resol_mean 10.0000
_diffrn_detector_type HyPix
_diffrn_measured_fraction_theta_full 0.998
_diffrn_measured_fraction_theta_max 0.957
_diffrn_measurement_details
;
List of Runs (angles in degrees, time in seconds):

  # Type    Start    End  Width  t~exp~   \w     \q     \k     \f   Frames
#--------------------------------------------------------------------------
  1  \w     40.00  68.00   0.50    0.07    --  109.62 -61.00  60.00   56
  2  \w     50.00 108.00   0.50    0.07    --  109.62-125.00   0.00  116
  3  \w     41.00 107.00   0.50    0.07    --  109.62-106.00 -82.00  132
  4  \w     36.00  61.00   0.50    0.07    --  109.62 -61.00   0.00   50
  5  \w     90.00 175.00   0.50    0.07    --  109.62  24.00 -91.00  170
  6  \w     79.00 116.00   0.50    0.05    --   44.32 179.00  60.00   74
  7  \w     -9.00  32.00   0.50    0.05    --  -44.32  24.00 -91.00   82
  8  \w    -56.00 -28.00   0.50    0.07    -- -100.00  61.00-180.00   56
  9  \w    -54.00 -27.00   0.50    0.07    -- -100.00  45.00-180.00   54
 10  \w    -50.00 -25.00   0.50    0.07    -- -100.00  45.00 -30.00   50
 11  \w    -29.00  25.00   0.50    0.05    --  -44.32  19.00  30.00  108
 12  \w    -29.00  33.00   0.50    0.05    --  -44.32  19.00 150.00  124
 13  \w    -54.00 -29.00   0.50    0.07    -- -100.00  45.00  60.00   50
 14  \w    -83.00 -56.00   0.50    0.07    -- -100.00 112.00 106.00   54
;
_diffrn_measurement_device 'four-circle diffractometer'
_diffrn_measurement_device_type 'ROD, Synergy Custom system, HyPix'
_diffrn_measurement_method '\w scans'
_diffrn_orient_matrix_type 'CrysAlisPro convention (1999,Acta A55,543-557)'
_diffrn_orient_matrix_UB_11 -0.0394849000
_diffrn_orient_matrix_UB_12 0.0861568000
_diffrn_orient_matrix_UB_13 -0.0494322000
_diffrn_orient_matrix_UB_21 -0.0045843000
_diffrn_orient_matrix_UB_22 -0.0550596000
_diffrn_orient_matrix_UB_23 -0.0868214000
_diffrn_orient_matrix_UB_31 -0.1200044000
_diffrn_orient_matrix_UB_32 -0.0262365000
_diffrn_orient_matrix_UB_33 0.0196064000
_diffrn_radiation_monochromator mirror
_diffrn_radiation_probe x-ray
_diffrn_radiation_type 'Cu K\a'
_diffrn_radiation_wavelength 1.54184
_diffrn_reflns_av_R_equivalents 0.0261
_diffrn_reflns_av_unetI/netI 0.0306
_diffrn_reflns_Laue_measured_fraction_full 0.998
_diffrn_reflns_Laue_measured_fraction_max 0.957
_diffrn_reflns_limit_h_max 6
_diffrn_reflns_limit_h_min -14
_diffrn_reflns_limit_k_max 16
_diffrn_reflns_limit_k_min -17
_diffrn_reflns_limit_l_max 19
_diffrn_reflns_limit_l_min -19
_diffrn_reflns_number 9650
_diffrn_reflns_point_group_measured_fraction_full 0.924
_diffrn_reflns_point_group_measured_fraction_max 0.866
_diffrn_reflns_theta_full 67.684
_diffrn_reflns_theta_max 76.319
_diffrn_reflns_theta_min 4.209
_diffrn_source 'Rotating-anode X-ray tube'
_diffrn_source_type 'Rigaku (Cu) X-ray Source'
_exptl_absorpt_coefficient_mu 2.191
_exptl_absorpt_correction_T_max 1.00000
_exptl_absorpt_correction_T_min 0.58609
_exptl_absorpt_correction_type multi-scan
_exptl_absorpt_process_details
;
CrysAlisPro 1.171.41.113a (Rigaku Oxford Diffraction, 2021)
Empirical absorption correction using spherical harmonics,
implemented in SCALE3 ABSPACK scaling algorithm.
;
_exptl_crystal_colour 'clear light colourless'
_exptl_crystal_colour_lustre clear
_exptl_crystal_colour_modifier light
_exptl_crystal_colour_primary colourless
_exptl_crystal_density_diffrn 1.247
_exptl_crystal_description block
_exptl_crystal_F_000 1048
_exptl_crystal_size_max 0.02
_exptl_crystal_size_mid 0.015
_exptl_crystal_size_min 0.01
_refine_diff_density_max 0.242
_refine_diff_density_min -0.804
_refine_diff_density_rms 0.089
_refine_ls_abs_structure_details
;
 Flack x determined using 1679 quotients [(I+)-(I-)]/[(I+)+(I-)]
 (Parsons and Flack (2004), Acta Cryst. A60, s61).
;
_refine_ls_abs_structure_Flack -0.015(17)
_refine_ls_extinction_method none
_refine_ls_goodness_of_fit_ref 1.085
_refine_ls_hydrogen_treatment constr
_refine_ls_matrix_type full
_refine_ls_number_parameters 313
_refine_ls_number_reflns 4881
_refine_ls_number_restraints 36
_refine_ls_restrained_S_all 1.104
_refine_ls_R_factor_all 0.0402
_refine_ls_R_factor_gt 0.0384
_refine_ls_shift/su_max 0.000
_refine_ls_shift/su_mean 0.000
_refine_ls_structure_factor_coef Fsqd
_refine_ls_weighting_details
;
 w=1/[\s^2^(Fo^2^)+(0.0681P)^2^+0.0786P]
 where P=(Fo^2^+2Fc^2^)/3
;
_refine_ls_weighting_scheme calc
_refine_ls_wR_factor_gt 0.1023
_refine_ls_wR_factor_ref 0.1039
_reflns_Friedel_coverage 0.610
_reflns_Friedel_fraction_full 0.829
_reflns_Friedel_fraction_max 0.749
_reflns_number_gt 4572
_reflns_number_total 4881
_reflns_threshold_expression 'I > 2\s(I)'
_cod_data_source_file d2ce01590k2.cif
_cod_data_source_block xyb_0222-1_auto
_cod_depositor_comments 'Adding full bibliography for 7246404--7246410.cif.'
_cod_database_code 7246409
_shelxl_version_number 2013-2
_shelx_space_group_comment
;
The symmetry employed for this shelxl refinement is uniquely defined
by the following loop, which should always be used as a source of
symmetry information in preference to the above space-group names.
They are only intended as comments.
;
_shelx_estimated_absorpt_t_max 0.978
_shelx_estimated_absorpt_t_min 0.957
_olex2_refinement_description
;
1. Fixed Uiso
 At 1.2 times of:
  All C(H) groups
 At 1.5 times of:
  All C(H,H,H) groups
2. Rigid body (RIGU) restrains
 C19, C18, C17, C16, C15, C20
 with sigma for 1-2 distances of 0.001 and sigma for 1-3 distances of 0.002
3.a Aromatic/amide H refined with riding coordinates:
 C19(H19), C1(H1), C5(H5), C26(H26), C12(H12), C11(H11), C28(H28), C2(H2),
 C13(H13), C4(H4), C17(H17), C3(H3)
3.b Idealised Me refined as rotating group:
 C33(H33A,H33B,H33C), C32(H32A,H32B,H32C), C31(H31A,H31B,H31C), C22(H22A,H22B,
 H22C), C21(H21A,H21B,H21C), C23(H23A,H23B,H23C)
;
_olex2_submission_special_instructions 'No special instructions were received'
_oxdiff_exptl_absorpt_empirical_details
;
Empirical correction (ABSPACK) includes:
- Absorption correction using spherical harmonics
- Frame scaling
;
_oxdiff_exptl_absorpt_empirical_full_max 1.821
_oxdiff_exptl_absorpt_empirical_full_min 0.585

loop_
_space_group_symop_operation_xyz
'x, y, z'
'-x+1/2, -y, z+1/2'
'-x, y+1/2, -z+1/2'
'x+1/2, -y+1/2, -z'

loop_
_atom_site_label
_atom_site_type_symbol
_atom_site_fract_x
_atom_site_fract_y
_atom_site_fract_z
_atom_site_U_iso_or_equiv
_atom_site_adp_type
_atom_site_occupancy
_atom_site_site_symmetry_order
_atom_site_calc_flag
_atom_site_refinement_flags_posn
_atom_site_refinement_flags_adp
_atom_site_refinement_flags_occupancy
_atom_site_disorder_assembly
_atom_site_disorder_group
Br1 Br 0.97862(4) 0.20062(3) 0.82869(3) 0.07628(17) Uani 1 1 d . . . . .
C6 C 0.7710(2) 0.0930(2) 0.5913(2) 0.0522(7) Uani 1 1 d . . . . .
C9 C 0.8631(2) 0.3265(2) 0.7166(2) 0.0467(6) Uani 1 1 d . . . . .
C8 C 0.8266(2) 0.2460(2) 0.6719(2) 0.0517(6) Uani 1 1 d . . . . .
C10 C 0.9359(3) 0.3185(2) 0.7881(2) 0.0523(7) Uani 1 1 d . . . . .
C15 C 0.6646(2) 0.5169(2) 0.6211(2) 0.0506(6) Uani 1 1 d . U . . .
C14 C 0.8282(2) 0.4155(2) 0.6920(2) 0.0476(6) Uani 1 1 d . . . . .
C7 C 0.7997(3) 0.1755(2) 0.6367(2) 0.0556(7) Uani 1 1 d . . . . .
C20 C 0.6623(3) 0.5899(2) 0.5605(2) 0.0599(7) Uani 1 1 d . U . . .
C29 C 0.8593(2) 0.3743(2) 0.4759(2) 0.0558(7) Uani 1 1 d . . . . .
C19 C 0.5791(4) 0.6558(3) 0.5665(3) 0.0746(9) Uani 1 1 d . U . . .
H19 H 0.5799 0.7049 0.5273 0.090 Uiso 1 1 calc R U . . .
C1 C 0.7686(3) 0.0901(3) 0.4999(3) 0.0644(8) Uani 1 1 d . . . . .
H1 H 0.7856 0.1423 0.4674 0.077 Uiso 1 1 calc R U . . .
C5 C 0.7435(4) 0.0140(3) 0.6383(3) 0.0735(10) Uani 1 1 d . . . . .
H5 H 0.7440 0.0143 0.6998 0.088 Uiso 1 1 calc R U . . .
C26 C 0.6729(3) 0.3010(3) 0.3997(2) 0.0575(7) Uani 1 1 d . . . . .
H26 H 0.6102 0.2757 0.3746 0.069 Uiso 1 1 calc R U . . .
C30 C 0.7590(2) 0.3831(2) 0.5208(2) 0.0471(6) Uani 1 1 d . . . . .
C12 C 0.9448(3) 0.4804(3) 0.8067(3) 0.0689(9) Uani 1 1 d . . . . .
H12 H 0.9740 0.5318 0.8344 0.083 Uiso 1 1 calc R U . . .
C11 C 0.9774(3) 0.3939(3) 0.8318(2) 0.0626(8) Uani 1 1 d . . . . .
H11 H 1.0271 0.3863 0.8779 0.075 Uiso 1 1 calc R U . . .
C25 C 0.6648(2) 0.3458(2) 0.4810(2) 0.0505(6) Uani 1 1 d . . . . .
C28 C 0.8628(3) 0.3305(3) 0.3942(2) 0.0621(8) Uani 1 1 d . . . . .
H28 H 0.9296 0.3264 0.3648 0.075 Uiso 1 1 calc R U . . .
C2 C 0.7410(4) 0.0097(4) 0.4564(3) 0.0817(12) Uani 1 1 d . . . . .
H2 H 0.7400 0.0082 0.3950 0.098 Uiso 1 1 calc R U . . .
C13 C 0.8682(3) 0.4903(2) 0.7399(2) 0.0597(8) Uani 1 1 d . . . . .
H13 H 0.8424 0.5486 0.7265 0.072 Uiso 1 1 calc R U . . .
C16 C 0.5835(3) 0.5149(2) 0.6879(2) 0.0595(7) Uani 1 1 d . U . . .
B1 B 0.7502(2) 0.4361(2) 0.6111(2) 0.0459(7) Uani 1 1 d . . . . .
C33 C 0.7774(4) 0.2421(4) 0.2687(3) 0.0893(13) Uani 1 1 d . . . . .
H33A H 0.8330 0.1956 0.2723 0.134 Uiso 1 1 calc R U . . .
H33B H 0.7953 0.2841 0.2220 0.134 Uiso 1 1 calc R U . . .
H33C H 0.7078 0.2141 0.2567 0.134 Uiso 1 1 calc R U . . .
C18 C 0.4974(4) 0.6509(3) 0.6275(3) 0.0766(9) Uani 1 1 d . U . . .
C32 C 0.5533(3) 0.3486(3) 0.5244(3) 0.0762(11) Uani 1 1 d . . . . .
H32A H 0.5293 0.4110 0.5292 0.114 Uiso 1 1 calc R U . . .
H32B H 0.5579 0.3220 0.5823 0.114 Uiso 1 1 calc R U . . .
H32C H 0.5018 0.3146 0.4893 0.114 Uiso 1 1 calc R U . . .
C4 C 0.7156(4) -0.0650(3) 0.5927(4) 0.0872(13) Uani 1 1 d . . . . .
H4 H 0.6968 -0.1174 0.6242 0.105 Uiso 1 1 calc R U . . .
C27 C 0.7716(3) 0.2933(3) 0.3555(2) 0.0618(8) Uani 1 1 d . . . . .
C17 C 0.5010(3) 0.5806(3) 0.6893(3) 0.0740(9) Uani 1 1 d . U . . .
H17 H 0.4470 0.5774 0.7327 0.089 Uiso 1 1 calc R U . . .
C3 C 0.7151(4) -0.0672(3) 0.5032(4) 0.0846(13) Uani 1 1 d . . . . .
H3 H 0.6972 -0.1211 0.4736 0.102 Uiso 1 1 calc R U . . .
C31 C 0.9657(3) 0.4132(4) 0.5105(3) 0.0790(11) Uani 1 1 d . . . . .
H31A H 0.9534 0.4741 0.5324 0.119 Uiso 1 1 calc R U . . .
H31B H 1.0187 0.4152 0.4636 0.119 Uiso 1 1 calc R U . . .
H31C H 0.9928 0.3752 0.5575 0.119 Uiso 1 1 calc R U . . .
C22 C 0.5792(4) 0.4412(4) 0.7565(3) 0.0838(13) Uani 1 1 d . . . . .
H22A H 0.5732 0.3826 0.7282 0.126 Uiso 1 1 calc R U . . .
H22B H 0.5167 0.4508 0.7941 0.126 Uiso 1 1 calc R U . . .
H22C H 0.6450 0.4430 0.7914 0.126 Uiso 1 1 calc R U . . .
C21 C 0.7491(4) 0.6013(3) 0.4905(3) 0.0865(13) Uani 1 1 d . . . . .
H21A H 0.8198 0.6061 0.5181 0.130 Uiso 1 1 calc R U . . .
H21B H 0.7347 0.6558 0.4570 0.130 Uiso 1 1 calc R U . . .
H21C H 0.7483 0.5492 0.4517 0.130 Uiso 1 1 calc R U . . .
C23 C 0.4065(5) 0.7216(4) 0.6309(5) 0.132(3) Uani 1 1 d . . . . .
H23A H 0.4329 0.7786 0.6075 0.198 Uiso 1 1 calc R U . . .
H23B H 0.3837 0.7302 0.6911 0.198 Uiso 1 1 calc R U . . .
H23C H 0.3453 0.7009 0.5963 0.198 Uiso 1 1 calc R U . . .

loop_
_atom_site_aniso_label
_atom_site_aniso_U_11
_atom_site_aniso_U_22
_atom_site_aniso_U_33
_atom_site_aniso_U_23
_atom_site_aniso_U_13
_atom_site_aniso_U_12
Br1 0.0884(3) 0.0675(3) 0.0730(2) 0.01549(19) -0.0031(2) 0.0249(2)
C6 0.0454(13) 0.0423(15) 0.0688(18) 0.0019(13) -0.0016(13) 0.0016(11)
C9 0.0443(12) 0.0440(15) 0.0516(15) -0.0003(12) 0.0037(11) 0.0019(11)
C8 0.0514(13) 0.0450(15) 0.0588(16) 0.0037(14) 0.0044(13) 0.0038(11)
C10 0.0515(13) 0.0546(17) 0.0507(14) 0.0039(13) 0.0019(12) 0.0119(12)
C15 0.0519(13) 0.0439(13) 0.0559(13) 0.0018(11) -0.0082(11) 0.0036(11)
C14 0.0478(13) 0.0422(14) 0.0529(15) 0.0005(12) -0.0017(11) -0.0003(11)
C7 0.0540(15) 0.0476(17) 0.0653(18) 0.0003(14) -0.0013(14) 0.0042(13)
C20 0.0717(17) 0.0436(13) 0.0643(17) 0.0065(12) -0.0194(13) -0.0027(12)
C29 0.0441(13) 0.0630(19) 0.0603(17) 0.0113(15) 0.0043(12) 0.0017(13)
C19 0.0907(19) 0.0501(16) 0.083(2) -0.0050(15) -0.0337(15) 0.0107(15)
C1 0.0648(19) 0.061(2) 0.067(2) 0.0013(16) 0.0039(16) -0.0019(16)
C5 0.090(2) 0.0557(19) 0.074(2) 0.0096(18) -0.007(2) -0.0061(19)
C26 0.0609(16) 0.0565(17) 0.0552(16) 0.0036(15) -0.0076(13) -0.0031(15)
C30 0.0419(12) 0.0473(15) 0.0520(14) 0.0072(12) -0.0014(11) -0.0013(11)
C12 0.0685(19) 0.060(2) 0.078(2) -0.0134(17) -0.0152(17) -0.0050(16)
C11 0.0592(15) 0.070(2) 0.0581(16) 0.0016(16) -0.0120(17) 0.0033(15)
C25 0.0450(13) 0.0507(16) 0.0559(16) 0.0038(13) -0.0020(12) -0.0007(12)
C28 0.0548(16) 0.071(2) 0.0605(18) 0.0106(16) 0.0123(14) 0.0087(15)
C2 0.080(2) 0.091(3) 0.074(2) -0.016(2) 0.001(2) 0.004(2)
C13 0.0625(16) 0.0453(16) 0.071(2) -0.0022(15) -0.0131(15) 0.0004(14)
C16 0.0589(13) 0.0559(16) 0.0637(17) -0.0029(13) -0.0005(12) 0.0065(12)
B1 0.0405(14) 0.0427(16) 0.0545(16) 0.0070(13) -0.0005(12) -0.0057(12)
C33 0.106(3) 0.096(3) 0.066(2) -0.015(2) 0.009(2) 0.007(3)
C18 0.081(2) 0.0596(17) 0.089(2) -0.0187(14) -0.0299(15) 0.0151(15)
C32 0.0462(16) 0.095(3) 0.088(3) -0.019(2) 0.0064(16) -0.0193(17)
C4 0.100(3) 0.049(2) 0.112(4) 0.011(2) -0.012(3) -0.015(2)
C27 0.0750(19) 0.0603(18) 0.0500(15) 0.0082(15) 0.0018(14) 0.0078(17)
C17 0.0686(18) 0.0706(17) 0.083(2) -0.0186(15) -0.0111(15) 0.0202(15)
C3 0.086(3) 0.059(2) 0.108(4) -0.018(2) -0.009(2) -0.003(2)
C31 0.0457(17) 0.111(3) 0.081(2) 0.001(2) 0.0087(17) -0.010(2)
C22 0.081(2) 0.091(3) 0.079(3) 0.021(2) 0.026(2) 0.013(2)
C21 0.092(3) 0.077(3) 0.091(3) 0.039(2) -0.005(2) -0.018(2)
C23 0.121(4) 0.090(4) 0.185(6) -0.044(4) -0.058(5) 0.057(3)

loop_
_atom_type_symbol
_atom_type_description
_atom_type_scat_dispersion_real
_atom_type_scat_dispersion_imag
_atom_type_scat_source
C C 0.0181 0.0091 'International Tables Vol C Tables 4.2.6.8 and 6.1.1.4'
H H 0.0000 0.0000 'International Tables Vol C Tables 4.2.6.8 and 6.1.1.4'
B B 0.0090 0.0039 'International Tables Vol C Tables 4.2.6.8 and 6.1.1.4'
Br Br -0.6763 1.2805 'International Tables Vol C Tables 4.2.6.8 and 6.1.1.4'

loop_
_geom_angle_atom_site_label_1
_geom_angle_atom_site_label_2
_geom_angle_atom_site_label_3
_geom_angle
_geom_angle_site_symmetry_1
_geom_angle_site_symmetry_3
_geom_angle_publ_flag
C1 C6 C7 120.7(3) . . ?
C1 C6 C5 118.6(3) . . ?
C5 C6 C7 120.7(3) . . ?
C10 C9 C8 119.6(3) . . ?
C10 C9 C14 117.9(3) . . ?
C14 C9 C8 122.5(3) . . ?
C7 C8 C9 176.5(3) . . ?
C9 C10 Br1 119.8(2) . . ?
C11 C10 Br1 117.8(2) . . ?
C11 C10 C9 122.4(3) . . ?
C20 C15 C16 117.9(3) . . ?
C20 C15 B1 121.1(3) . . ?
C16 C15 B1 120.9(3) . . ?
C9 C14 B1 124.0(3) . . ?
C13 C14 C9 118.4(3) . . ?
C13 C14 B1 117.6(3) . . ?
C8 C7 C6 177.3(4) . . ?
C15 C20 C21 121.9(3) . . ?
C19 C20 C15 119.5(4) . . ?
C19 C20 C21 118.6(4) . . ?
C30 C29 C31 123.1(3) . . ?
C28 C29 C30 119.8(3) . . ?
C28 C29 C31 117.0(3) . . ?
C20 C19 H19 118.7 . . ?
C18 C19 C20 122.5(4) . . ?
C18 C19 H19 118.7 . . ?
C6 C1 H1 119.8 . . ?
C6 C1 C2 120.3(4) . . ?
C2 C1 H1 119.8 . . ?
C6 C5 H5 120.2 . . ?
C4 C5 C6 119.6(4) . . ?
C4 C5 H5 120.2 . . ?
C25 C26 H26 119.1 . . ?
C27 C26 H26 119.1 . . ?
C27 C26 C25 121.7(3) . . ?
C29 C30 C25 117.9(3) . . ?
C29 C30 B1 121.6(3) . . ?
C25 C30 B1 120.5(3) . . ?
C11 C12 H12 120.3 . . ?
C11 C12 C13 119.5(3) . . ?
C13 C12 H12 120.3 . . ?
C10 C11 H11 120.2 . . ?
C12 C11 C10 119.5(3) . . ?
C12 C11 H11 120.2 . . ?
C26 C25 C30 120.1(3) . . ?
C26 C25 C32 117.3(3) . . ?
C30 C25 C32 122.5(3) . . ?
C29 C28 H28 118.7 . . ?
C27 C28 C29 122.5(3) . . ?
C27 C28 H28 118.7 . . ?
C1 C2 H2 119.7 . . ?
C3 C2 C1 120.5(4) . . ?
C3 C2 H2 119.7 . . ?
C14 C13 H13 118.9 . . ?
C12 C13 C14 122.2(3) . . ?
C12 C13 H13 118.9 . . ?
C15 C16 C22 122.4(3) . . ?
C17 C16 C15 120.2(4) . . ?
C17 C16 C22 117.4(4) . . ?
C14 B1 C15 117.7(3) . . ?
C30 B1 C15 119.6(3) . . ?
C30 B1 C14 122.6(3) . . ?
H33A C33 H33B 109.5 . . ?
H33A C33 H33C 109.5 . . ?
H33B C33 H33C 109.5 . . ?
C27 C33 H33A 109.5 . . ?
C27 C33 H33B 109.5 . . ?
C27 C33 H33C 109.5 . . ?
C19 C18 C17 118.2(4) . . ?
C19 C18 C23 121.5(5) . . ?
C17 C18 C23 120.2(5) . . ?
C25 C32 H32A 109.5 . . ?
C25 C32 H32B 109.5 . . ?
C25 C32 H32C 109.5 . . ?
H32A C32 H32B 109.5 . . ?
H32A C32 H32C 109.5 . . ?
H32B C32 H32C 109.5 . . ?
C5 C4 H4 119.4 . . ?
C3 C4 C5 121.2(4) . . ?
C3 C4 H4 119.4 . . ?
C26 C27 C33 120.1(4) . . ?
C28 C27 C26 117.9(3) . . ?
C28 C27 C33 122.0(4) . . ?
C16 C17 H17 119.3 . . ?
C18 C17 C16 121.5(4) . . ?
C18 C17 H17 119.3 . . ?
C2 C3 H3 120.1 . . ?
C4 C3 C2 119.8(4) . . ?
C4 C3 H3 120.1 . . ?
C29 C31 H31A 109.5 . . ?
C29 C31 H31B 109.5 . . ?
C29 C31 H31C 109.5 . . ?
H31A C31 H31B 109.5 . . ?
H31A C31 H31C 109.5 . . ?
H31B C31 H31C 109.5 . . ?
C16 C22 H22A 109.5 . . ?
C16 C22 H22B 109.5 . . ?
C16 C22 H22C 109.5 . . ?
H22A C22 H22B 109.5 . . ?
H22A C22 H22C 109.5 . . ?
H22B C22 H22C 109.5 . . ?
C20 C21 H21A 109.5 . . ?
C20 C21 H21B 109.5 . . ?
C20 C21 H21C 109.5 . . ?
H21A C21 H21B 109.5 . . ?
H21A C21 H21C 109.5 . . ?
H21B C21 H21C 109.5 . . ?
C18 C23 H23A 109.5 . . ?
C18 C23 H23B 109.5 . . ?
C18 C23 H23C 109.5 . . ?
H23A C23 H23B 109.5 . . ?
H23A C23 H23C 109.5 . . ?
H23B C23 H23C 109.5 . . ?

loop_
_geom_bond_atom_site_label_1
_geom_bond_atom_site_label_2
_geom_bond_distance
_geom_bond_site_symmetry_2
_geom_bond_publ_flag
Br1 C10 1.901(3) . ?
C6 C7 1.430(5) . ?
C6 C1 1.383(5) . ?
C6 C5 1.396(5) . ?
C9 C8 1.427(4) . ?
C9 C10 1.403(4) . ?
C9 C14 1.418(4) . ?
C8 C7 1.205(5) . ?
C10 C11 1.380(5) . ?
C15 C20 1.406(5) . ?
C15 C16 1.413(5) . ?
C15 B1 1.583(4) . ?
C14 C13 1.398(5) . ?
C14 B1 1.578(4) . ?
C20 C19 1.401(5) . ?
C20 C21 1.506(6) . ?
C29 C30 1.405(4) . ?
C29 C28 1.392(5) . ?
C29 C31 1.509(5) . ?
C19 H19 0.9300 . ?
C19 C18 1.359(7) . ?
C1 H1 0.9300 . ?
C1 C2 1.387(6) . ?
C5 H5 0.9300 . ?
C5 C4 1.386(6) . ?
C26 H26 0.9300 . ?
C26 C25 1.396(5) . ?
C26 C27 1.380(5) . ?
C30 C25 1.406(4) . ?
C30 B1 1.572(5) . ?
C12 H12 0.9300 . ?
C12 C11 1.378(6) . ?
C12 C13 1.382(5) . ?
C11 H11 0.9300 . ?
C25 C32 1.510(4) . ?
C28 H28 0.9300 . ?
C28 C27 1.369(5) . ?
C2 H2 0.9300 . ?
C2 C3 1.364(7) . ?
C13 H13 0.9300 . ?
C16 C17 1.390(5) . ?
C16 C22 1.495(6) . ?
C33 H33A 0.9600 . ?
C33 H33B 0.9600 . ?
C33 H33C 0.9600 . ?
C33 C27 1.512(5) . ?
C18 C17 1.390(7) . ?
C18 C23 1.516(6) . ?
C32 H32A 0.9600 . ?
C32 H32B 0.9600 . ?
C32 H32C 0.9600 . ?
C4 H4 0.9300 . ?
C4 C3 1.354(7) . ?
C17 H17 0.9300 . ?
C3 H3 0.9300 . ?
C31 H31A 0.9600 . ?
C31 H31B 0.9600 . ?
C31 H31C 0.9600 . ?
C22 H22A 0.9600 . ?
C22 H22B 0.9600 . ?
C22 H22C 0.9600 . ?
C21 H21A 0.9600 . ?
C21 H21B 0.9600 . ?
C21 H21C 0.9600 . ?
C23 H23A 0.9600 . ?
C23 H23B 0.9600 . ?
C23 H23C 0.9600 . ?

loop_
_geom_torsion_atom_site_label_1
_geom_torsion_atom_site_label_2
_geom_torsion_atom_site_label_3
_geom_torsion_atom_site_label_4
_geom_torsion
_geom_torsion_site_symmetry_1
_geom_torsion_site_symmetry_2
_geom_torsion_site_symmetry_3
_geom_torsion_site_symmetry_4
_geom_torsion_publ_flag
Br1 C10 C11 C12 -177.3(3) . . . . ?
C6 C1 C2 C3 0.4(6) . . . . ?
C6 C5 C4 C3 0.5(8) . . . . ?
C9 C10 C11 C12 1.8(5) . . . . ?
C9 C14 C13 C12 3.7(5) . . . . ?
C9 C14 B1 C15 144.4(3) . . . . ?
C9 C14 B1 C30 -38.9(4) . . . . ?
C8 C9 C10 Br1 -3.5(4) . . . . ?
C8 C9 C10 C11 177.4(3) . . . . ?
C8 C9 C14 C13 179.8(3) . . . . ?
C8 C9 C14 B1 -2.6(5) . . . . ?
C10 C9 C14 C13 0.1(4) . . . . ?
C10 C9 C14 B1 177.7(3) . . . . ?
C15 C20 C19 C18 -2.2(5) . . . . ?
C15 C16 C17 C18 -1.7(6) . . . . ?
C14 C9 C10 Br1 176.2(2) . . . . ?
C14 C9 C10 C11 -2.9(5) . . . . ?
C7 C6 C1 C2 179.8(4) . . . . ?
C7 C6 C5 C4 179.8(4) . . . . ?
C20 C15 C16 C17 3.6(5) . . . . ?
C20 C15 C16 C22 -179.1(4) . . . . ?
C20 C15 B1 C14 123.8(3) . . . . ?
C20 C15 B1 C30 -53.0(4) . . . . ?
C20 C19 C18 C17 4.1(6) . . . . ?
C20 C19 C18 C23 -178.2(4) . . . . ?
C29 C30 C25 C26 0.5(5) . . . . ?
C29 C30 C25 C32 178.1(3) . . . . ?
C29 C30 B1 C15 125.4(3) . . . . ?
C29 C30 B1 C14 -51.2(4) . . . . ?
C29 C28 C27 C26 0.7(6) . . . . ?
C29 C28 C27 C33 -177.1(4) . . . . ?
C19 C18 C17 C16 -2.1(6) . . . . ?
C1 C6 C5 C4 0.5(6) . . . . ?
C1 C2 C3 C4 0.5(8) . . . . ?
C5 C6 C1 C2 -0.9(5) . . . . ?
C5 C4 C3 C2 -0.9(8) . . . . ?
C30 C29 C28 C27 -1.3(5) . . . . ?
C11 C12 C13 C14 -4.9(6) . . . . ?
C25 C26 C27 C28 0.5(5) . . . . ?
C25 C26 C27 C33 178.4(4) . . . . ?
C25 C30 B1 C15 -52.3(4) . . . . ?
C25 C30 B1 C14 131.1(3) . . . . ?
C28 C29 C30 C25 0.7(5) . . . . ?
C28 C29 C30 B1 -177.1(3) . . . . ?
C13 C14 B1 C15 -38.0(4) . . . . ?
C13 C14 B1 C30 138.7(3) . . . . ?
C13 C12 C11 C10 2.1(6) . . . . ?
C16 C15 C20 C19 -1.7(5) . . . . ?
C16 C15 C20 C21 176.2(3) . . . . ?
C16 C15 B1 C14 -60.5(4) . . . . ?
C16 C15 B1 C30 122.8(3) . . . . ?
B1 C15 C20 C19 174.1(3) . . . . ?
B1 C15 C20 C21 -8.0(5) . . . . ?
B1 C15 C16 C17 -172.3(3) . . . . ?
B1 C15 C16 C22 5.0(5) . . . . ?
B1 C14 C13 C12 -174.0(3) . . . . ?
B1 C30 C25 C26 178.3(3) . . . . ?
B1 C30 C25 C32 -4.1(5) . . . . ?
C27 C26 C25 C30 -1.1(5) . . . . ?
C27 C26 C25 C32 -178.8(4) . . . . ?
C31 C29 C30 C25 178.5(3) . . . . ?
C31 C29 C30 B1 0.8(5) . . . . ?
C31 C29 C28 C27 -179.3(4) . . . . ?
C22 C16 C17 C18 -179.1(4) . . . . ?
C21 C20 C19 C18 179.8(4) . . . . ?
C23 C18 C17 C16 -179.9(4) . . . . ?
